data_7160341
loop_
_publ_author_name
'Sultanova, Elza D.'
'Bogdanov, Ilshat M.'
'Gromova, Nadezhda I.'
'Astrakhantseva, Anna V.'
'Kapralov, Mikhail A.'
'Nizamutdinov, Alexey S.'
'Mukhametzyanov, Timur A.'
'Islamov, Daut R.'
'Usachev, Konstantin S.'
'Serov, Nikita Y.'
'Burilov, Vladimir A.'
'Solovieva, Svetlana E.'
'Antipin, Igor S.'

_publ_section_title
;
 Synthesis of zwitterionic asymmetric and symmetric carboxy-imidazolium
 derivatives and their use in molecular interactions with bovine serum
 albumin.
;
_journal_name_full 'Organic &amp; biomolecular chemistry'
_journal_paper_doi 10.1039/d4ob01685h
_journal_year 2025
_chemical_formula_moiety 'C23 H26 N10 O8, 4(H2 O)'
_chemical_formula_sum 'C23 H34 N10 O12'
_chemical_formula_weight 642.60
_space_group_crystal_system triclinic
_space_group_IT_number 2
_space_group_name_Hall '-P 1'
_space_group_name_H-M_alt 'P -1'
_atom_sites_solution_hydrogens mixed
_atom_sites_solution_primary dual
_audit_creation_date 2024-10-03
_audit_creation_method
;
Olex2 1.3-ac4
(compiled 2020.11.27 svn.r5f609507 for Rigaku Oxford Diffraction, GUI svn.r6214)
;
_audit_update_record
;
2024-10-03 deposited with the CCDC.	2025-01-08 downloaded from the CCDC.
;
_cell_angle_alpha 64.644(2)
_cell_angle_beta 82.453(2)
_cell_angle_gamma 80.303(2)
_cell_formula_units_Z 4
_cell_length_a 13.9306(3)
_cell_length_b 15.1094(3)
_cell_length_c 15.4146(3)
_cell_measurement_reflns_used 23329
_cell_measurement_temperature 100.00(10)
_cell_measurement_theta_max 75.9140
_cell_measurement_theta_min 3.2170
_cell_volume 2883.67(11)
_computing_cell_refinement 'CrysAlisPro 1.171.41.122a (Rigaku OD, 2021)'
_computing_data_collection 'CrysAlisPro 1.171.41.122a (Rigaku OD, 2021)'
_computing_data_reduction 'CrysAlisPro 1.171.41.122a (Rigaku OD, 2021)'
_computing_molecular_graphics 'Olex2 1.3-ac4 (Dolomanov et al., 2009)'
_computing_publication_material 'Olex2 1.3-ac4 (Dolomanov et al., 2009)'
_computing_structure_refinement 'SHELXL 2016/6 (Sheldrick, 2015)'
_computing_structure_solution 'SHELXT 2014/5 (Sheldrick, 2014)'
_diffrn_ambient_environment N~2~
_diffrn_ambient_temperature 100.00(10)
_diffrn_detector 'Hybrid Pixel Array Detector'
_diffrn_detector_area_resol_mean 10.0000
_diffrn_detector_type HyPix
_diffrn_measured_fraction_theta_full 0.997
_diffrn_measured_fraction_theta_max 0.957
_diffrn_measurement_details
;
List of Runs (angles in degrees, time in seconds):

  # Type    Start    End  Width  t~exp~   \w     \q     \k     \f   Frames
#--------------------------------------------------------------------------
  1  \w     82.00 176.00   0.50    0.27    --  103.80  77.00 -90.00  188
  2  \w    150.00 176.00   0.50    0.27    --  103.80  45.00  60.00   52
  3  \w     93.00 119.00   0.50    0.27    --  103.80  45.00  60.00   52
  4  \w    -26.00  22.00   0.50    0.07    --   46.19 -19.00-120.00   96
  5  \w     40.00  68.00   0.50    0.27    --  103.80 -61.00 -60.00   56
  6  \w    -14.00  17.00   0.50    0.07    --   46.19 -19.00 120.00   62
  7  \w     33.00  71.00   0.50    0.27    --  103.80 -61.00  90.00   76
  8  \w     71.00 102.00   0.50    0.27    --  103.80 -77.00  30.00   62
  9  \w     31.00  56.00   0.50    0.27    --  103.80 -77.00  30.00   50
 10  \w     44.00  69.00   0.50    0.27    --  103.80 -90.00  29.00   50
 11  \w     35.00  72.00   0.50    0.27    --  103.80 -94.00  90.00   74
 12  \w     52.00  79.00   0.50    0.27    --  103.80 -94.00 150.00   54
 13  \w     44.00  93.00   0.50    0.07    --   46.19-125.00-150.00   98
 14  \w     81.00 106.00   0.50    0.27    --  103.80 -94.00-150.00   50
 15  \w    -25.00  73.00   0.50    0.07    --   46.19 -90.00  29.00  196
 16  \w     79.00 106.00   0.50    0.27    --  103.80 -94.00  90.00   54
 17  \w     81.00 107.00   0.50    0.07    --   46.19 125.00 -90.00   52
 18  \w     79.00 157.00   0.50    0.27    --  103.80  90.00 144.00  156
 19  \w     74.00 100.00   0.50    0.07    --   46.19 125.00  60.00   52
 20  \w     81.00 109.00   0.50    0.07    --   46.19 125.00  30.00   56
 21  \w    -26.00  23.00   0.50    0.07    --  -47.44  19.00  60.00   98
 22  \w   -102.00 -77.00   0.50    0.27    -- -105.05  77.00  60.00   50
 23  \w    -73.00 -33.00   0.50    0.27    -- -105.05  77.00  60.00   80
 24  \w    -71.00 -41.00   0.50    0.27    -- -105.05  61.00  30.00   60
 25  \w    -76.00 -33.00   0.50    0.27    -- -105.05  77.00 -90.00   86
 26  \w    -71.00 -33.00   0.50    0.27    -- -105.05  61.00 -90.00   76
 27  \w    -38.00  14.00   0.50    0.07    --  -47.44  37.00 120.00  104
 28  \w    -74.00  23.00   0.50    0.07    --  -47.44  90.00 144.00  194
 29  \w   -127.00 -54.00   0.50    0.27    -- -105.05 146.00 128.35  146
 30  \w   -123.00 -91.00   0.50    0.27    -- -105.05 141.00 -81.50   64
 31  \w    -83.00 -33.00   0.50    0.27    -- -105.05 141.00 -81.50  100
 32  \w   -110.00 -33.00   0.50    0.27    -- -105.05 125.00 -90.00  154
 33  \w   -107.00 -60.00   0.50    0.27    -- -105.05 107.00 -92.16   94
 34  \w   -106.00 -71.00   0.50    0.27    -- -105.05 104.00  54.67   70
 35  \w    -63.00 -38.00   0.50    0.27    -- -105.05 104.00  54.67   50
 36  \w    -93.00 -68.00   0.50    0.27    -- -105.05  90.00 144.00   50
 37  \w   -172.00 -93.00   0.50    0.27    -- -105.05 -61.00  90.00  158
 38  \w   -174.00 -96.00   0.50    0.27    -- -105.05 -61.00 120.00  156
 39  \w   -125.00 -93.00   0.50    0.27    -- -105.05 -15.00   0.00   64
 40  \w   -173.00-131.00   0.50    0.27    -- -105.05 -15.00   0.00   84
 41  \w   -157.00-110.00   0.50    0.27    -- -105.05 -90.00  29.00   94
 42  \w   -164.00 -74.00   0.50    0.27    -- -105.05-125.00  90.00  180
 43  \w   -100.00 -74.00   0.50    0.07    --  -47.44-125.00-180.00   52
;
_diffrn_measurement_device 'four-circle diffractometer'
_diffrn_measurement_device_type 'XtaLAB Synergy, Single source at home/near, HyPix'
_diffrn_measurement_method '\w scans'
_diffrn_orient_matrix_type 'CrysAlisPro convention (1999,Acta A55,543-557)'
_diffrn_orient_matrix_UB_11 0.1028870000
_diffrn_orient_matrix_UB_12 0.0213469000
_diffrn_orient_matrix_UB_13 0.0052420000
_diffrn_orient_matrix_UB_21 0.0066834000
_diffrn_orient_matrix_UB_22 -0.0854646000
_diffrn_orient_matrix_UB_23 0.1009231000
_diffrn_orient_matrix_UB_31 0.0448587000
_diffrn_orient_matrix_UB_32 -0.0719277000
_diffrn_orient_matrix_UB_33 -0.0455270000
_diffrn_radiation_monochromator mirror
_diffrn_radiation_probe x-ray
_diffrn_radiation_type 'Cu K\a'
_diffrn_radiation_wavelength 1.54184
_diffrn_reflns_av_R_equivalents 0.0421
_diffrn_reflns_av_unetI/netI 0.0436
_diffrn_reflns_Laue_measured_fraction_full 0.997
_diffrn_reflns_Laue_measured_fraction_max 0.957
_diffrn_reflns_limit_h_max 17
_diffrn_reflns_limit_h_min -17
_diffrn_reflns_limit_k_max 18
_diffrn_reflns_limit_k_min -19
_diffrn_reflns_limit_l_max 19
_diffrn_reflns_limit_l_min -19
_diffrn_reflns_number 38113
_diffrn_reflns_point_group_measured_fraction_full 0.997
_diffrn_reflns_point_group_measured_fraction_max 0.957
_diffrn_reflns_theta_full 67.684
_diffrn_reflns_theta_max 76.622
_diffrn_reflns_theta_min 3.180
_diffrn_source 'micro-focus sealed X-ray tube'
_diffrn_source_type 'PhotonJet (Cu) X-ray Source'
_exptl_absorpt_coefficient_mu 1.036
_exptl_absorpt_correction_T_max 1.000
_exptl_absorpt_correction_T_min 0.460
_exptl_absorpt_correction_type gaussian
_exptl_absorpt_process_details
;
CrysAlisPro 1.171.41.122a (Rigaku Oxford Diffraction, 2021)
Numerical absorption correction based on gaussian integration over
a multifaceted crystal model
Empirical absorption correction using spherical harmonics,
implemented in SCALE3 ABSPACK scaling algorithm.
;
_exptl_crystal_colour colourless
_exptl_crystal_colour_primary colourless
_exptl_crystal_density_diffrn 1.480
_exptl_crystal_description prism
_exptl_crystal_F_000 1352
_exptl_crystal_size_max 0.33
_exptl_crystal_size_mid 0.29
_exptl_crystal_size_min 0.18
_refine_diff_density_max 0.464
_refine_diff_density_min -0.320
_refine_diff_density_rms 0.053
_refine_ls_extinction_method none
_refine_ls_goodness_of_fit_ref 1.069
_refine_ls_hydrogen_treatment mixed
_refine_ls_matrix_type full
_refine_ls_number_parameters 851
_refine_ls_number_reflns 11616
_refine_ls_number_restraints 0
_refine_ls_restrained_S_all 1.069
_refine_ls_R_factor_all 0.0511
_refine_ls_R_factor_gt 0.0441
_refine_ls_shift/su_max 0.001
_refine_ls_shift/su_mean 0.000
_refine_ls_structure_factor_coef Fsqd
_refine_ls_weighting_details 'w=1/[\s^2^(Fo^2^)+(0.0634P)^2^+1.2692P] where P=(Fo^2^+2Fc^2^)/3'
_refine_ls_weighting_scheme calc
_refine_ls_wR_factor_gt 0.1250
_refine_ls_wR_factor_ref 0.1287
_reflns_Friedel_coverage 0.000
_reflns_number_gt 10074
_reflns_number_total 11616
_reflns_threshold_expression 'I > 2\s(I)'
_cod_data_source_file d4ob01685h2.cif
_cod_data_source_block burv852_corr
_cod_database_code 7160341
_shelx_shelxl_version_number 2016/6
_chemical_oxdiff_formula C23H34N10O12
_shelx_space_group_comment
;
The symmetry employed for this shelxl refinement is uniquely defined
by the following loop, which should always be used as a source of
symmetry information in preference to the above space-group names.
They are only intended as comments.
;
_shelx_estimated_absorpt_t_max 0.835
_shelx_estimated_absorpt_t_min 0.726
_reflns_odcompleteness_completeness 99.88
_reflns_odcompleteness_iscentric 1
_reflns_odcompleteness_theta 66.49
_olex2_refinement_description
;
1. Fixed Uiso
 At 1.2 times of:
  All C(H) groups, All C(H,H) groups
 At 1.5 times of:
  All O(H) groups, All O(H,H) groups
2.a Free rotating group:
 O11(H11A,H11B), O43(H43A,H43B), O87(H87A,H87B), O89(H89A,H89B)
2.b Secondary CH2 refined with riding coordinates:
 C34(H34A,H34B), C45(H45A,H45B), C49(H49A,H49B), C57(H57A,H57B), C61(H61A,
 H61B), C63(H63A,H63B), C76(H76A,H76B), C80(H80A,H80B), C82(H82A,H82B),
 C10(H10A,H10B), C18(H18A,H18B), C28(H28A,H28B), C38(H38A,H38B), C47(H47A,H47B),
  C53(H53A,H53B), C60(H60A,H60B), C78(H78A,H78B), C84(H84A,H84B)
2.c Aromatic/amide H refined with riding coordinates:
 C22(H22), C36(H36), C44(H44), C56(H56), C70(H70), C72(H72), C12(H12),
 C20(H20), C42(H42), C51(H51), C65(H65), C66(H66)
2.d Idealised tetrahedral OH refined as rotating group:
 O67(H67), O69(H69), O33(H33), O83(H83)
;
_olex2_submission_special_instructions 'No special instructions were received'
_oxdiff_exptl_absorpt_empirical_details
;
Empirical correction (ABSPACK) includes:
- Absorption correction using spherical harmonics
- Frame scaling
;
_oxdiff_exptl_absorpt_empirical_full_max 1.680
_oxdiff_exptl_absorpt_empirical_full_min 0.673

loop_
_space_group_symop_operation_xyz
'x, y, z'
'-x, -y, -z'

loop_
_atom_site_label
_atom_site_type_symbol
_atom_site_fract_x
_atom_site_fract_y
_atom_site_fract_z
_atom_site_U_iso_or_equiv
_atom_site_adp_type
_atom_site_occupancy
_atom_site_site_symmetry_order
_atom_site_calc_flag
_atom_site_refinement_flags_posn
_atom_site_refinement_flags_adp
_atom_site_refinement_flags_occupancy
_atom_site_disorder_assembly
_atom_site_disorder_group
O5 O 0.12399(9) 0.34415(10) 0.76795(9) 0.0323(3) Uani 1 1 d . . . . .
O17 O 0.60712(9) 0.22254(8) 0.34195(9) 0.0281(3) Uani 1 1 d . . . . .
O35 O -0.03391(9) 0.40404(9) 0.75882(8) 0.0287(3) Uani 1 1 d . . . . .
O67 O 0.44659(8) 0.22331(9) 0.35736(9) 0.0281(3) Uani 1 1 d . . . . .
H67 H 0.407555 0.181524 0.372291 0.042 Uiso 1 1 calc R U . . .
O69 O -0.16140(8) 0.45712(9) 0.64337(8) 0.0272(2) Uani 1 1 d . . . . .
H69 H -0.118418 0.436518 0.683381 0.041 Uiso 1 1 calc R U . . .
O73 O 0.32911(8) 0.10619(9) 0.39668(9) 0.0302(3) Uani 1 1 d . . . . .
O75 O -0.17510(8) 0.46495(9) 0.49880(9) 0.0293(3) Uani 1 1 d . . . . .
O79 O 0.32566(8) -0.05111(9) 0.42645(9) 0.0312(3) Uani 1 1 d . . . . .
N3 N 0.63348(9) 0.02060(9) 0.36853(9) 0.0208(3) Uani 1 1 d . . . . .
N7 N 0.62232(10) -0.07221(10) 0.38541(10) 0.0256(3) Uani 1 1 d . . . . .
N13 N 0.11575(9) 0.30177(10) 0.60553(10) 0.0222(3) Uani 1 1 d . . . . .
N14 N 0.40638(9) 0.37693(10) 0.46359(10) 0.0235(3) Uani 1 1 d . . . . .
N23 N 0.86758(9) 0.20198(10) 0.27418(9) 0.0216(3) Uani 1 1 d . . . . .
N26 N 0.55703(10) 0.40362(10) 0.42698(10) 0.0244(3) Uani 1 1 d . . . . .
N29 N 0.09331(10) 0.30215(11) 0.52317(10) 0.0264(3) Uani 1 1 d . . . . .
N30 N 0.00677(10) 0.35250(10) 0.50210(10) 0.0252(3) Uani 1 1 d . . . . .
N31 N 0.52862(10) -0.08001(10) 0.39910(10) 0.0257(3) Uani 1 1 d . . . . .
N46 N 0.84602(9) 0.32748(10) 0.31031(9) 0.0210(3) Uani 1 1 d . . . . .
C16 C 0.04228(11) 0.35230(11) 0.63932(11) 0.0207(3) Uani 1 1 d . . . . .
C22 C 0.40596(13) 0.47715(13) 0.41240(14) 0.0331(4) Uani 1 1 d . . . . .
H22 H 0.350070 0.525280 0.396000 0.040 Uiso 1 1 calc R U . . .
C24 C -0.02749(11) 0.38353(11) 0.57254(11) 0.0206(3) Uani 1 1 d . . . . .
C32 C -0.12718(11) 0.43905(11) 0.56801(11) 0.0219(3) Uani 1 1 d . . . . .
C34 C 0.85895(12) 0.13826(12) 0.22577(12) 0.0254(3) Uani 1 1 d . . . . .
H34A H 0.907976 0.079002 0.249047 0.031 Uiso 1 1 calc R U . . .
H34B H 0.872598 0.174480 0.155587 0.031 Uiso 1 1 calc R U . . .
C36 C 0.91937(12) 0.17612(12) 0.35333(12) 0.0252(3) Uani 1 1 d . . . . .
H36 H 0.957606 0.114635 0.385832 0.030 Uiso 1 1 calc R U . . .
C40 C 0.54567(11) 0.07488(11) 0.36987(11) 0.0206(3) Uani 1 1 d . . . . .
C44 C 0.50053(13) 0.49424(13) 0.38977(14) 0.0349(4) Uani 1 1 d . . . . .
H44 H 0.523494 0.556643 0.354969 0.042 Uiso 1 1 calc R U . . .
C45 C 0.29415(11) 0.30382(12) 0.60691(12) 0.0251(3) Uani 1 1 d . . . . .
H45A H 0.351437 0.266152 0.644313 0.030 Uiso 1 1 calc R U . . .
H45B H 0.278251 0.366849 0.614016 0.030 Uiso 1 1 calc R U . . .
C49 C 0.31929(11) 0.32518(12) 0.50150(12) 0.0249(3) Uani 1 1 d . . . . .
H49A H 0.331079 0.262268 0.494009 0.030 Uiso 1 1 calc R U . . .
H49B H 0.263274 0.366192 0.463668 0.030 Uiso 1 1 calc R U . . .
C55 C 0.04659(12) 0.36715(11) 0.72928(11) 0.0236(3) Uani 1 1 d . . . . .
C56 C 0.49840(11) 0.33419(12) 0.47140(11) 0.0227(3) Uani 1 1 d . . . . .
H56 H 0.518784 0.265401 0.503445 0.027 Uiso 1 1 calc R U . . .
C57 C 0.66474(11) 0.38567(12) 0.41861(12) 0.0251(3) Uani 1 1 d . . . . .
H57A H 0.685649 0.315290 0.432246 0.030 Uiso 1 1 calc R U . . .
H57B H 0.691645 0.400149 0.466797 0.030 Uiso 1 1 calc R U . . .
C61 C 0.81500(12) 0.42792(12) 0.30542(12) 0.0251(3) Uani 1 1 d . . . . .
H61A H 0.838197 0.476817 0.242241 0.030 Uiso 1 1 calc R U . . .
H61B H 0.845794 0.435226 0.355944 0.030 Uiso 1 1 calc R U . . .
C63 C 0.75730(11) 0.10657(12) 0.24523(11) 0.0232(3) Uani 1 1 d . . . . .
H63A H 0.708596 0.165951 0.220644 0.028 Uiso 1 1 calc R U . . .
H63B H 0.753126 0.066047 0.209923 0.028 Uiso 1 1 calc R U . . .
C70 C 0.90578(11) 0.25460(12) 0.37641(12) 0.0247(3) Uani 1 1 d . . . . .
H70 H 0.932319 0.258581 0.428149 0.030 Uiso 1 1 calc R U . . .
C72 C 0.82322(11) 0.29378(12) 0.24957(11) 0.0216(3) Uani 1 1 d . . . . .
H72 H 0.782315 0.329224 0.197624 0.026 Uiso 1 1 calc R U . . .
C76 C 0.20802(11) 0.24508(12) 0.64661(13) 0.0266(3) Uani 1 1 d . . . . .
H76A H 0.221633 0.185562 0.633131 0.032 Uiso 1 1 calc R U . . .
H76B H 0.200710 0.222863 0.717317 0.032 Uiso 1 1 calc R U . . .
C80 C 0.73269(11) 0.04744(11) 0.35189(11) 0.0227(3) Uani 1 1 d . . . . .
H80A H 0.779849 -0.013237 0.376287 0.027 Uiso 1 1 calc R U . . .
H80B H 0.738395 0.087045 0.387717 0.027 Uiso 1 1 calc R U . . .
C82 C 0.70460(12) 0.44979(12) 0.31875(11) 0.0246(3) Uani 1 1 d . . . . .
H82A H 0.687282 0.520066 0.307134 0.030 Uiso 1 1 calc R U . . .
H82B H 0.673602 0.438827 0.270534 0.030 Uiso 1 1 calc R U . . .
C86 C 0.37048(12) 0.02061(13) 0.40564(11) 0.0257(3) Uani 1 1 d . . . . .
C88 C 0.53566(11) 0.18085(11) 0.35492(11) 0.0227(3) Uani 1 1 d . . . . .
C90 C 0.47898(11) 0.00854(12) 0.39010(11) 0.0224(3) Uani 1 1 d . . . . .
O9 O -0.16385(8) 0.96404(9) 1.00499(9) 0.0303(3) Uani 1 1 d . . . . .
O33 O -0.14903(8) 0.95157(9) 1.15106(9) 0.0282(3) Uani 1 1 d . . . . .
H33 H -0.105519 0.930275 1.190588 0.042 Uiso 1 1 calc R U . . .
O39 O 0.33173(9) 0.49669(10) 0.91359(9) 0.0350(3) Uani 1 1 d . . . . .
O71 O -0.02109(9) 0.89503(9) 1.26546(9) 0.0298(3) Uani 1 1 d . . . . .
O77 O 0.13624(9) 0.83250(10) 1.27481(9) 0.0334(3) Uani 1 1 d . . . . .
O81 O 0.34651(9) 0.64748(10) 0.89774(9) 0.0334(3) Uani 1 1 d . . . . .
O83 O 0.47685(9) 0.74788(9) 0.86923(10) 0.0332(3) Uani 1 1 d . . . . .
H83 H 0.434064 0.712259 0.875070 0.050 Uiso 1 1 calc R U . . .
O85 O 0.63872(9) 0.73311(9) 0.85877(9) 0.0326(3) Uani 1 1 d . . . . .
N2 N 0.10308(10) 0.79989(11) 1.02497(11) 0.0285(3) Uani 1 1 d . . . . .
N4 N 0.52948(10) 0.45705(11) 0.87696(11) 0.0274(3) Uani 1 1 d . . . . .
N6 N 0.85180(9) 0.83730(10) 0.81350(9) 0.0221(3) Uani 1 1 d . . . . .
N15 N 0.40419(10) 0.89899(11) 0.95697(10) 0.0251(3) Uani 1 1 d . . . . .
N25 N 0.64540(9) 0.54061(10) 0.85995(10) 0.0217(3) Uani 1 1 d . . . . .
N27 N 0.55352(10) 0.93080(10) 0.91825(10) 0.0240(3) Uani 1 1 d . . . . .
N50 N 0.88109(9) 0.71404(10) 0.77394(9) 0.0212(3) Uani 1 1 d . . . . .
N54 N 0.12691(10) 0.79710(10) 1.10796(10) 0.0239(3) Uani 1 1 d . . . . .
N58 N 0.01639(10) 0.85000(11) 1.00593(10) 0.0271(3) Uani 1 1 d . . . . .
N62 N 0.62473(10) 0.45542(10) 0.86378(11) 0.0266(3) Uani 1 1 d . . . . .
C1 C 0.05389(11) 0.84582(11) 1.14416(11) 0.0213(3) Uani 1 1 d . . . . .
C8 C 0.56318(12) 0.69995(12) 0.86559(12) 0.0267(3) Uani 1 1 d . . . . .
C10 C 0.81684(12) 0.93749(12) 0.80759(12) 0.0259(3) Uani 1 1 d . . . . .
H10A H 0.842658 0.986624 0.745905 0.031 Uiso 1 1 calc R U . . .
H10B H 0.842792 0.945289 0.860367 0.031 Uiso 1 1 calc R U . . .
C12 C 0.91460(12) 0.76655(13) 0.87792(12) 0.0260(3) Uani 1 1 d . . . . .
H12 H 0.940140 0.771164 0.929822 0.031 Uiso 1 1 calc R U . . .
C18 C 0.66141(11) 0.91556(12) 0.91697(11) 0.0248(3) Uani 1 1 d . . . . .
H18A H 0.684400 0.844054 0.948156 0.030 Uiso 1 1 calc R U . . .
H18B H 0.682941 0.947746 0.953846 0.030 Uiso 1 1 calc R U . . .
C20 C 0.49452(13) 1.01458(13) 0.86235(13) 0.0301(4) Uani 1 1 d . . . . .
H20 H 0.515475 1.074856 0.816021 0.036 Uiso 1 1 calc R U . . .
C28 C 0.30375(12) 0.80723(12) 1.10535(12) 0.0270(3) Uani 1 1 d . . . . .
H28A H 0.287353 0.865054 1.121418 0.032 Uiso 1 1 calc R U . . .
H28B H 0.364527 0.769126 1.136067 0.032 Uiso 1 1 calc R U . . .
C38 C 0.22147(12) 0.74277(12) 1.14487(14) 0.0297(4) Uani 1 1 d . . . . .
H38A H 0.237397 0.685938 1.127258 0.036 Uiso 1 1 calc R U . . .
H38B H 0.216238 0.716581 1.215962 0.036 Uiso 1 1 calc R U . . .
C42 C 0.40117(13) 0.99391(13) 0.88655(13) 0.0303(4) Uani 1 1 d . . . . .
H42 H 0.344277 1.036904 0.859891 0.036 Uiso 1 1 calc R U . . .
C47 C 0.74785(11) 0.55794(12) 0.84490(12) 0.0234(3) Uani 1 1 d . . . . .
H47A H 0.790332 0.493917 0.865852 0.028 Uiso 1 1 calc R U . . .
H47B H 0.759669 0.591830 0.884344 0.028 Uiso 1 1 calc R U . . .
C48 C 0.56313(11) 0.59901(12) 0.86952(11) 0.0225(3) Uani 1 1 d . . . . .
C51 C 0.83255(11) 0.80404(11) 0.75127(11) 0.0217(3) Uani 1 1 d . . . . .
H51 H 0.791239 0.838577 0.699528 0.026 Uiso 1 1 calc R U . . .
C52 C 0.48913(11) 0.54362(12) 0.88109(11) 0.0242(3) Uani 1 1 d . . . . .
C53 C 0.70572(12) 0.95847(12) 0.81440(11) 0.0249(3) Uani 1 1 d . . . . .
H53A H 0.686480 1.030790 0.785470 0.030 Uiso 1 1 calc R U . . .
H53B H 0.678804 0.930637 0.776490 0.030 Uiso 1 1 calc R U . . .
C59 C -0.11593(11) 0.93530(11) 1.07460(11) 0.0222(3) Uani 1 1 d . . . . .
C60 C 0.77342(11) 0.62089(12) 0.73925(11) 0.0225(3) Uani 1 1 d . . . . .
H60A H 0.769838 0.583099 0.701066 0.027 Uiso 1 1 calc R U . . .
H60B H 0.724992 0.680675 0.716170 0.027 Uiso 1 1 calc R U . . .
C64 C -0.01684(11) 0.87872(11) 1.07815(11) 0.0216(3) Uani 1 1 d . . . . .
C65 C 0.93298(12) 0.68911(12) 0.85315(12) 0.0254(3) Uani 1 1 d . . . . .
H65 H 0.973831 0.629078 0.884405 0.030 Uiso 1 1 calc R U . . .
C66 C 0.49724(11) 0.86274(12) 0.97413(12) 0.0245(3) Uani 1 1 d . . . . .
H66 H 0.519555 0.798347 1.019258 0.029 Uiso 1 1 calc R U . . .
C68 C 0.38140(12) 0.56293(13) 0.89904(12) 0.0278(3) Uani 1 1 d . . . . .
C74 C 0.05899(12) 0.85785(11) 1.23561(12) 0.0245(3) Uani 1 1 d . . . . .
C78 C 0.87505(11) 0.65157(12) 0.72339(12) 0.0245(3) Uani 1 1 d . . . . .
H78A H 0.923577 0.591970 0.747400 0.029 Uiso 1 1 calc R U . . .
H78B H 0.890736 0.688494 0.653665 0.029 Uiso 1 1 calc R U . . .
C84 C 0.32042(12) 0.84246(14) 0.99695(13) 0.0284(3) Uani 1 1 d . . . . .
H84A H 0.331478 0.784534 0.980955 0.034 Uiso 1 1 calc R U . . .
H84B H 0.260938 0.884364 0.966350 0.034 Uiso 1 1 calc R U . . .
O11 O 0.68903(11) 0.20544(11) 0.63091(12) 0.0457(3) Uani 1 1 d G . . . .
H11A H 0.750667 0.197518 0.640481 0.069 Uiso 1 1 d G U . . .
H11B H 0.678275 0.163100 0.610032 0.069 Uiso 1 1 d G U . . .
O19 O -0.02563(9) -0.08315(10) 0.43958(10) 0.0323(3) Uani 1 1 d . . . . .
H19A H 0.033(2) -0.0622(19) 0.4308(18) 0.048 Uiso 1 1 d . U . . .
H19B H -0.0238(19) -0.0960(19) 0.3908(19) 0.048 Uiso 1 1 d . U . . .
O21 O 0.02309(9) 0.56947(10) 1.07223(10) 0.0333(3) Uani 1 1 d . . . . .
H21A H 0.0240(19) 0.5843(19) 1.121(2) 0.050 Uiso 1 1 d . U . . .
H21B H -0.035(2) 0.5565(19) 1.0726(19) 0.050 Uiso 1 1 d . U . . .
O37 O 0.12654(9) 0.01278(10) 0.43224(9) 0.0294(3) Uani 1 1 d . . . . .
H37A H 0.1922(19) -0.0063(18) 0.4370(17) 0.044 Uiso 1 1 d . U . . .
H37B H 0.1135(18) 0.0410(18) 0.4724(18) 0.044 Uiso 1 1 d . U . . .
O41 O 0.13583(9) 0.50999(10) 0.94107(9) 0.0324(3) Uani 1 1 d . . . . .
H41A H 0.203(2) 0.5120(19) 0.9364(18) 0.049 Uiso 1 1 d . U . . .
H41B H 0.1138(19) 0.5330(19) 0.9821(19) 0.049 Uiso 1 1 d . U . . .
O43 O 0.23934(11) 0.31233(10) 0.91513(10) 0.0401(3) Uani 1 1 d G . . . .
H43A H 0.230355 0.355278 0.939976 0.060 Uiso 1 1 d G U . . .
H43B H 0.205564 0.315029 0.874030 0.060 Uiso 1 1 d G U . . .
O87 O 0.43359(10) 0.32252(10) 0.84637(12) 0.0426(3) Uani 1 1 d G . . . .
H87A H 0.370965 0.323920 0.860659 0.064 Uiso 1 1 d G U . . .
H87B H 0.449887 0.363406 0.855460 0.064 Uiso 1 1 d G U . . .
O89 O 0.50414(12) 0.24630(15) 0.71089(13) 0.0553(4) Uani 1 1 d G . . . .
H89A H 0.566552 0.238923 0.696060 0.083 Uiso 1 1 d G U . . .
H89B H 0.499082 0.268659 0.754936 0.083 Uiso 1 1 d G U . . .

loop_
_atom_site_aniso_label
_atom_site_aniso_U_11
_atom_site_aniso_U_22
_atom_site_aniso_U_33
_atom_site_aniso_U_23
_atom_site_aniso_U_13
_atom_site_aniso_U_12
O5 0.0286(6) 0.0393(7) 0.0306(6) -0.0159(5) -0.0059(5) -0.0012(5)
O17 0.0292(6) 0.0235(6) 0.0334(6) -0.0152(5) 0.0022(5) -0.0023(5)
O35 0.0274(6) 0.0341(6) 0.0287(6) -0.0191(5) -0.0014(5) 0.0020(5)
O67 0.0247(6) 0.0266(6) 0.0330(6) -0.0152(5) -0.0006(5) 0.0032(4)
O69 0.0229(5) 0.0308(6) 0.0297(6) -0.0171(5) -0.0012(5) 0.0036(5)
O73 0.0205(5) 0.0372(7) 0.0331(6) -0.0167(5) -0.0008(5) 0.0016(5)
O75 0.0239(6) 0.0343(6) 0.0315(6) -0.0160(5) -0.0048(5) 0.0004(5)
O79 0.0242(6) 0.0394(7) 0.0316(6) -0.0157(5) 0.0029(5) -0.0096(5)
N3 0.0184(6) 0.0197(6) 0.0244(6) -0.0100(5) -0.0012(5) -0.0011(5)
N7 0.0234(6) 0.0212(6) 0.0333(7) -0.0129(6) -0.0014(5) -0.0013(5)
N13 0.0189(6) 0.0204(6) 0.0277(7) -0.0118(5) 0.0019(5) -0.0014(5)
N14 0.0191(6) 0.0250(7) 0.0266(7) -0.0125(6) 0.0015(5) -0.0005(5)
N23 0.0186(6) 0.0229(6) 0.0235(6) -0.0107(5) 0.0022(5) -0.0029(5)
N26 0.0204(6) 0.0240(7) 0.0264(7) -0.0095(5) -0.0001(5) -0.0001(5)
N29 0.0222(6) 0.0300(7) 0.0329(7) -0.0201(6) 0.0032(5) -0.0032(5)
N30 0.0226(6) 0.0283(7) 0.0297(7) -0.0174(6) 0.0014(5) -0.0040(5)
N31 0.0229(6) 0.0258(7) 0.0285(7) -0.0119(6) -0.0014(5) -0.0024(5)
N46 0.0184(6) 0.0232(6) 0.0225(6) -0.0109(5) 0.0025(5) -0.0044(5)
C16 0.0192(7) 0.0177(7) 0.0253(8) -0.0095(6) 0.0018(6) -0.0030(5)
C22 0.0245(8) 0.0250(8) 0.0405(10) -0.0077(7) 0.0001(7) 0.0025(6)
C24 0.0203(7) 0.0195(7) 0.0241(7) -0.0112(6) 0.0011(6) -0.0040(6)
C32 0.0215(7) 0.0196(7) 0.0259(8) -0.0106(6) 0.0004(6) -0.0043(6)
C34 0.0236(7) 0.0274(8) 0.0293(8) -0.0168(7) 0.0033(6) -0.0036(6)
C36 0.0220(7) 0.0260(8) 0.0254(8) -0.0091(6) -0.0019(6) -0.0010(6)
C40 0.0192(7) 0.0229(7) 0.0192(7) -0.0097(6) -0.0012(5) 0.0013(6)
C44 0.0256(8) 0.0229(8) 0.0449(10) -0.0051(7) -0.0001(7) -0.0007(6)
C45 0.0204(7) 0.0259(8) 0.0291(8) -0.0126(7) -0.0006(6) -0.0006(6)
C49 0.0191(7) 0.0276(8) 0.0303(8) -0.0150(7) 0.0007(6) -0.0028(6)
C55 0.0257(8) 0.0215(7) 0.0236(8) -0.0094(6) -0.0008(6) -0.0037(6)
C56 0.0216(7) 0.0237(7) 0.0241(8) -0.0119(6) -0.0003(6) -0.0012(6)
C57 0.0184(7) 0.0286(8) 0.0253(8) -0.0093(7) -0.0002(6) -0.0014(6)
C61 0.0268(8) 0.0223(7) 0.0285(8) -0.0135(7) 0.0058(6) -0.0062(6)
C63 0.0222(7) 0.0254(8) 0.0255(8) -0.0151(6) 0.0005(6) -0.0013(6)
C70 0.0217(7) 0.0293(8) 0.0227(8) -0.0100(6) -0.0009(6) -0.0048(6)
C72 0.0186(7) 0.0240(7) 0.0223(7) -0.0106(6) -0.0002(6) -0.0013(6)
C76 0.0212(7) 0.0214(7) 0.0326(9) -0.0093(7) 0.0001(6) 0.0025(6)
C80 0.0173(7) 0.0226(7) 0.0278(8) -0.0109(6) -0.0022(6) -0.0001(6)
C82 0.0264(8) 0.0220(7) 0.0242(8) -0.0098(6) 0.0008(6) -0.0008(6)
C86 0.0234(8) 0.0343(9) 0.0190(7) -0.0116(7) -0.0018(6) -0.0008(6)
C88 0.0252(7) 0.0224(7) 0.0203(7) -0.0107(6) 0.0000(6) 0.0013(6)
C90 0.0214(7) 0.0259(8) 0.0206(7) -0.0110(6) -0.0005(6) -0.0015(6)
O9 0.0227(6) 0.0387(7) 0.0315(6) -0.0168(5) -0.0036(5) -0.0014(5)
O33 0.0251(6) 0.0321(6) 0.0289(6) -0.0166(5) 0.0005(5) 0.0022(5)
O39 0.0220(6) 0.0506(8) 0.0365(7) -0.0226(6) 0.0018(5) -0.0059(5)
O71 0.0323(6) 0.0337(6) 0.0271(6) -0.0175(5) -0.0004(5) -0.0017(5)
O77 0.0331(6) 0.0361(7) 0.0321(6) -0.0131(5) -0.0085(5) -0.0055(5)
O81 0.0227(6) 0.0412(7) 0.0334(7) -0.0168(6) -0.0005(5) 0.0063(5)
O83 0.0301(6) 0.0294(6) 0.0416(7) -0.0198(6) 0.0005(5) 0.0043(5)
O85 0.0321(6) 0.0286(6) 0.0410(7) -0.0191(6) 0.0034(5) -0.0053(5)
N2 0.0234(7) 0.0328(7) 0.0374(8) -0.0236(7) 0.0030(6) -0.0042(6)
N4 0.0199(6) 0.0313(7) 0.0337(7) -0.0168(6) -0.0009(5) -0.0020(5)
N6 0.0205(6) 0.0248(7) 0.0231(6) -0.0122(5) 0.0026(5) -0.0053(5)
N15 0.0202(6) 0.0319(7) 0.0272(7) -0.0174(6) 0.0014(5) -0.0017(5)
N25 0.0192(6) 0.0213(6) 0.0259(7) -0.0115(5) -0.0025(5) -0.0002(5)
N27 0.0220(6) 0.0268(7) 0.0251(7) -0.0136(6) -0.0001(5) -0.0018(5)
N50 0.0191(6) 0.0226(6) 0.0230(6) -0.0110(5) 0.0008(5) -0.0025(5)
N54 0.0203(6) 0.0212(6) 0.0315(7) -0.0131(6) 0.0011(5) -0.0021(5)
N58 0.0234(7) 0.0339(7) 0.0318(7) -0.0219(6) 0.0029(5) -0.0050(6)
N62 0.0212(6) 0.0252(7) 0.0366(8) -0.0163(6) -0.0015(6) -0.0016(5)
C1 0.0210(7) 0.0173(7) 0.0261(8) -0.0095(6) 0.0007(6) -0.0040(5)
C8 0.0305(8) 0.0250(8) 0.0239(8) -0.0125(6) 0.0003(6) 0.0036(6)
C10 0.0287(8) 0.0239(8) 0.0279(8) -0.0139(7) 0.0073(6) -0.0087(6)
C12 0.0241(7) 0.0325(8) 0.0222(8) -0.0117(7) -0.0001(6) -0.0064(6)
C18 0.0208(7) 0.0297(8) 0.0241(8) -0.0117(7) -0.0003(6) -0.0035(6)
C20 0.0308(8) 0.0238(8) 0.0339(9) -0.0114(7) -0.0009(7) -0.0013(6)
C28 0.0214(7) 0.0282(8) 0.0307(9) -0.0124(7) -0.0022(6) -0.0006(6)
C38 0.0221(8) 0.0219(8) 0.0405(10) -0.0101(7) -0.0023(7) 0.0014(6)
C42 0.0267(8) 0.0290(8) 0.0363(9) -0.0166(7) -0.0048(7) 0.0041(7)
C47 0.0182(7) 0.0240(7) 0.0278(8) -0.0108(6) -0.0029(6) -0.0005(6)
C48 0.0213(7) 0.0242(7) 0.0210(7) -0.0103(6) -0.0016(6) 0.0023(6)
C51 0.0201(7) 0.0231(7) 0.0230(7) -0.0109(6) -0.0001(6) -0.0026(6)
C52 0.0210(7) 0.0296(8) 0.0223(7) -0.0123(6) -0.0018(6) 0.0008(6)
C53 0.0283(8) 0.0221(7) 0.0236(8) -0.0101(6) 0.0022(6) -0.0022(6)
C59 0.0208(7) 0.0223(7) 0.0245(8) -0.0110(6) 0.0013(6) -0.0041(6)
C60 0.0215(7) 0.0238(7) 0.0253(8) -0.0140(6) -0.0011(6) 0.0000(6)
C64 0.0219(7) 0.0222(7) 0.0243(7) -0.0131(6) 0.0012(6) -0.0048(6)
C65 0.0224(7) 0.0273(8) 0.0243(8) -0.0089(6) -0.0024(6) -0.0018(6)
C66 0.0213(7) 0.0288(8) 0.0239(8) -0.0123(7) 0.0003(6) -0.0023(6)
C68 0.0223(8) 0.0399(9) 0.0205(8) -0.0129(7) -0.0019(6) -0.0009(7)
C74 0.0293(8) 0.0193(7) 0.0246(8) -0.0080(6) -0.0011(6) -0.0060(6)
C78 0.0232(7) 0.0259(8) 0.0274(8) -0.0155(7) 0.0022(6) -0.0019(6)
C84 0.0190(7) 0.0387(9) 0.0337(9) -0.0220(8) 0.0022(6) -0.0041(6)
O11 0.0467(8) 0.0372(7) 0.0526(9) -0.0150(7) -0.0193(7) -0.0014(6)
O19 0.0279(6) 0.0427(7) 0.0357(7) -0.0255(6) 0.0019(5) -0.0066(5)
O21 0.0243(6) 0.0488(8) 0.0385(7) -0.0298(6) 0.0027(5) -0.0061(5)
O37 0.0224(6) 0.0377(7) 0.0300(6) -0.0159(5) 0.0010(5) -0.0061(5)
O41 0.0232(6) 0.0493(8) 0.0323(7) -0.0235(6) 0.0034(5) -0.0105(5)
O43 0.0495(8) 0.0360(7) 0.0393(8) -0.0177(6) -0.0140(6) -0.0028(6)
O87 0.0407(7) 0.0305(7) 0.0594(9) -0.0180(7) -0.0132(7) -0.0057(6)
O89 0.0468(9) 0.0731(11) 0.0592(10) -0.0356(9) -0.0094(7) -0.0152(8)

loop_
_atom_type_symbol
_atom_type_description
_atom_type_scat_dispersion_real
_atom_type_scat_dispersion_imag
_atom_type_scat_source
C C 0.0181 0.0091 'International Tables Vol C Tables 4.2.6.8 and 6.1.1.4'
H H 0.0000 0.0000 'International Tables Vol C Tables 4.2.6.8 and 6.1.1.4'
N N 0.0311 0.0180 'International Tables Vol C Tables 4.2.6.8 and 6.1.1.4'
O O 0.0492 0.0322 'International Tables Vol C Tables 4.2.6.8 and 6.1.1.4'

loop_
_exptl_crystal_face_index_h
_exptl_crystal_face_index_k
_exptl_crystal_face_index_l
_exptl_crystal_face_perp_dist
-1 0 0 0.0935
1 0 0 0.0852
0 -1 1 0.1397
0 1 -1 0.1489
0 -1 -1 0.1365
1 2 2 0.1587
-1 1 1 0.1326
2 1 0 0.0803
-1 -2 -1 0.1557

loop_
_geom_angle_atom_site_label_1
_geom_angle_atom_site_label_2
_geom_angle_atom_site_label_3
_geom_angle
_geom_angle_site_symmetry_1
_geom_angle_site_symmetry_3
_geom_angle_publ_flag
C88 O67 H67 109.5 . . ?
C32 O69 H69 109.5 . . ?
N7 N3 C40 110.89(12) . . ?
N7 N3 C80 118.35(12) . . ?
C40 N3 C80 130.76(13) . . ?
N31 N7 N3 108.02(12) . . ?
N29 N13 C16 110.64(13) . . ?
N29 N13 C76 118.29(13) . . ?
C16 N13 C76 130.96(14) . . ?
C22 N14 C49 125.60(14) . . ?
C56 N14 C22 108.80(14) . . ?
C56 N14 C49 125.58(14) . . ?
C36 N23 C34 126.22(13) . . ?
C72 N23 C34 125.00(14) . . ?
C72 N23 C36 108.75(13) . . ?
C44 N26 C57 126.20(14) . . ?
C56 N26 C44 108.64(14) . . ?
C56 N26 C57 125.16(13) . . ?
N30 N29 N13 108.26(12) . . ?
N29 N30 C24 108.29(13) . . ?
N7 N31 C90 108.60(13) . . ?
C70 N46 C61 125.53(13) . . ?
C72 N46 C61 125.51(14) . . ?
C72 N46 C70 108.93(13) . . ?
N13 C16 C24 103.95(13) . . ?
N13 C16 C55 123.32(14) . . ?
C24 C16 C55 132.72(14) . . ?
N14 C22 H22 126.5 . . ?
C44 C22 N14 106.97(15) . . ?
C44 C22 H22 126.5 . . ?
N30 C24 C16 108.84(13) . . ?
N30 C24 C32 119.10(14) . . ?
C16 C24 C32 132.04(14) . . ?
O69 C32 C24 116.67(13) . . ?
O75 C32 O69 121.72(14) . . ?
O75 C32 C24 121.60(14) . . ?
N23 C34 H34A 109.4 . . ?
N23 C34 H34B 109.4 . . ?
N23 C34 C63 111.15(12) . . ?
H34A C34 H34B 108.0 . . ?
C63 C34 H34A 109.4 . . ?
C63 C34 H34B 109.4 . . ?
N23 C36 H36 126.4 . . ?
C70 C36 N23 107.30(14) . . ?
C70 C36 H36 126.4 . . ?
N3 C40 C88 122.70(14) . . ?
N3 C40 C90 103.70(13) . . ?
C90 C40 C88 133.56(14) . . ?
N26 C44 H44 126.5 . . ?
C22 C44 N26 106.91(15) . . ?
C22 C44 H44 126.5 . . ?
H45A C45 H45B 108.0 . . ?
C49 C45 H45A 109.4 . . ?
C49 C45 H45B 109.4 . . ?
C76 C45 H45A 109.4 . . ?
C76 C45 H45B 109.4 . . ?
C76 C45 C49 111.17(14) . . ?
N14 C49 C45 111.74(13) . . ?
N14 C49 H49A 109.3 . . ?
N14 C49 H49B 109.3 . . ?
C45 C49 H49A 109.3 . . ?
C45 C49 H49B 109.3 . . ?
H49A C49 H49B 107.9 . . ?
O5 C55 O35 125.47(15) . . ?
O5 C55 C16 119.24(14) . . ?
O35 C55 C16 115.29(14) . . ?
N14 C56 H56 125.7 . . ?
N26 C56 N14 108.68(14) . . ?
N26 C56 H56 125.7 . . ?
N26 C57 H57A 109.4 . . ?
N26 C57 H57B 109.4 . . ?
N26 C57 C82 110.97(13) . . ?
H57A C57 H57B 108.0 . . ?
C82 C57 H57A 109.4 . . ?
C82 C57 H57B 109.4 . . ?
N46 C61 H61A 109.1 . . ?
N46 C61 H61B 109.1 . . ?
N46 C61 C82 112.44(13) . . ?
H61A C61 H61B 107.8 . . ?
C82 C61 H61A 109.1 . . ?
C82 C61 H61B 109.1 . . ?
C34 C63 H63A 109.2 . . ?
C34 C63 H63B 109.2 . . ?
H63A C63 H63B 107.9 . . ?
C80 C63 C34 112.21(13) . . ?
C80 C63 H63A 109.2 . . ?
C80 C63 H63B 109.2 . . ?
N46 C70 H70 126.6 . . ?
C36 C70 N46 106.70(14) . . ?
C36 C70 H70 126.6 . . ?
N23 C72 N46 108.31(14) . . ?
N23 C72 H72 125.8 . . ?
N46 C72 H72 125.8 . . ?
N13 C76 C45 113.08(13) . . ?
N13 C76 H76A 109.0 . . ?
N13 C76 H76B 109.0 . . ?
C45 C76 H76A 109.0 . . ?
C45 C76 H76B 109.0 . . ?
H76A C76 H76B 107.8 . . ?
N3 C80 C63 110.90(13) . . ?
N3 C80 H80A 109.5 . . ?
N3 C80 H80B 109.5 . . ?
C63 C80 H80A 109.5 . . ?
C63 C80 H80B 109.5 . . ?
H80A C80 H80B 108.0 . . ?
C57 C82 C61 112.33(13) . . ?
C57 C82 H82A 109.1 . . ?
C57 C82 H82B 109.1 . . ?
C61 C82 H82A 109.1 . . ?
C61 C82 H82B 109.1 . . ?
H82A C82 H82B 107.9 . . ?
O73 C86 C90 116.69(15) . . ?
O79 C86 O73 123.90(15) . . ?
O79 C86 C90 119.41(15) . . ?
O17 C88 O67 123.36(14) . . ?
O17 C88 C40 121.13(14) . . ?
O67 C88 C40 115.52(14) . . ?
N31 C90 C40 108.78(13) . . ?
N31 C90 C86 120.46(14) . . ?
C40 C90 C86 130.71(14) . . ?
C59 O33 H33 109.5 . . ?
C8 O83 H83 109.5 . . ?
N58 N2 N54 108.31(12) . . ?
N62 N4 C52 109.13(13) . . ?
C12 N6 C10 126.57(14) . . ?
C51 N6 C10 124.30(14) . . ?
C51 N6 C12 108.95(13) . . ?
C42 N15 C84 125.69(14) . . ?
C66 N15 C42 108.40(14) . . ?
C66 N15 C84 125.43(15) . . ?
N62 N25 C47 118.24(12) . . ?
N62 N25 C48 111.43(13) . . ?
C48 N25 C47 130.31(13) . . ?
C20 N27 C18 127.56(14) . . ?
C66 N27 C18 123.92(14) . . ?
C66 N27 C20 108.51(14) . . ?
C51 N50 C65 108.86(13) . . ?
C51 N50 C78 124.21(13) . . ?
C65 N50 C78 126.88(13) . . ?
N2 N54 C1 110.55(13) . . ?
N2 N54 C38 118.05(13) . . ?
C1 N54 C38 131.37(15) . . ?
N2 N58 C64 108.36(13) . . ?
N4 N62 N25 107.16(12) . . ?
N54 C1 C64 104.01(13) . . ?
N54 C1 C74 123.56(14) . . ?
C64 C1 C74 132.41(14) . . ?
O83 C8 C48 114.77(15) . . ?
O85 C8 O83 123.72(15) . . ?
O85 C8 C48 121.51(14) . . ?
N6 C10 H10A 109.0 . . ?
N6 C10 H10B 109.0 . . ?
N6 C10 C53 112.73(13) . . ?
H10A C10 H10B 107.8 . . ?
C53 C10 H10A 109.0 . . ?
C53 C10 H10B 109.0 . . ?
N6 C12 H12 126.5 . . ?
C65 C12 N6 106.94(14) . . ?
C65 C12 H12 126.5 . . ?
N27 C18 H18A 109.6 . . ?
N27 C18 H18B 109.6 . . ?
N27 C18 C53 110.50(13) . . ?
H18A C18 H18B 108.1 . . ?
C53 C18 H18A 109.6 . . ?
C53 C18 H18B 109.6 . . ?
N27 C20 H20 126.6 . . ?
C42 C20 N27 106.78(15) . . ?
C42 C20 H20 126.6 . . ?
H28A C28 H28B 108.0 . . ?
C38 C28 H28A 109.4 . . ?
C38 C28 H28B 109.4 . . ?
C84 C28 H28A 109.4 . . ?
C84 C28 H28B 109.4 . . ?
C84 C28 C38 111.23(14) . . ?
N54 C38 C28 112.39(13) . . ?
N54 C38 H38A 109.1 . . ?
N54 C38 H38B 109.1 . . ?
C28 C38 H38A 109.1 . . ?
C28 C38 H38B 109.1 . . ?
H38A C38 H38B 107.9 . . ?
N15 C42 H42 126.4 . . ?
C20 C42 N15 107.22(15) . . ?
C20 C42 H42 126.4 . . ?
N25 C47 H47A 109.5 . . ?
N25 C47 H47B 109.5 . . ?
N25 C47 C60 110.63(13) . . ?
H47A C47 H47B 108.1 . . ?
C60 C47 H47A 109.5 . . ?
C60 C47 H47B 109.5 . . ?
N25 C48 C8 123.53(14) . . ?
N25 C48 C52 103.74(13) . . ?
C52 C48 C8 132.73(14) . . ?
N6 C51 N50 108.31(14) . . ?
N6 C51 H51 125.8 . . ?
N50 C51 H51 125.8 . . ?
N4 C52 C48 108.53(13) . . ?
N4 C52 C68 120.04(15) . . ?
C48 C52 C68 131.39(15) . . ?
C10 C53 H53A 109.0 . . ?
C10 C53 H53B 109.0 . . ?
C18 C53 C10 113.08(13) . . ?
C18 C53 H53A 109.0 . . ?
C18 C53 H53B 109.0 . . ?
H53A C53 H53B 107.8 . . ?
O9 C59 O33 121.86(14) . . ?
O9 C59 C64 121.67(14) . . ?
O33 C59 C64 116.47(14) . . ?
C47 C60 H60A 109.3 . . ?
C47 C60 H60B 109.3 . . ?
H60A C60 H60B 107.9 . . ?
C78 C60 C47 111.82(13) . . ?
C78 C60 H60A 109.3 . . ?
C78 C60 H60B 109.3 . . ?
N58 C64 C1 108.75(13) . . ?
N58 C64 C59 118.89(14) . . ?
C1 C64 C59 132.36(14) . . ?
N50 C65 H65 126.5 . . ?
C12 C65 N50 106.94(14) . . ?
C12 C65 H65 126.5 . . ?
N15 C66 H66 125.5 . . ?
N27 C66 N15 109.09(15) . . ?
N27 C66 H66 125.5 . . ?
O39 C68 O81 124.39(15) . . ?
O39 C68 C52 118.02(15) . . ?
O81 C68 C52 117.59(15) . . ?
O71 C74 C1 114.95(14) . . ?
O77 C74 O71 125.66(16) . . ?
O77 C74 C1 119.39(15) . . ?
N50 C78 C60 110.77(12) . . ?
N50 C78 H78A 109.5 . . ?
N50 C78 H78B 109.5 . . ?
C60 C78 H78A 109.5 . . ?
C60 C78 H78B 109.5 . . ?
H78A C78 H78B 108.1 . . ?
N15 C84 C28 112.81(13) . . ?
N15 C84 H84A 109.0 . . ?
N15 C84 H84B 109.0 . . ?
C28 C84 H84A 109.0 . . ?
C28 C84 H84B 109.0 . . ?
H84A C84 H84B 107.8 . . ?
H11A O11 H11B 109.5 . . ?
H19A O19 H19B 100(2) . . ?
H21A O21 H21B 107(2) . . ?
H37A O37 H37B 101(2) . . ?
H41A O41 H41B 104(2) . . ?
H43A O43 H43B 123.3 . . ?
H87A O87 H87B 107.0 . . ?
H89A O89 H89B 104.5 . . ?

loop_
_geom_bond_atom_site_label_1
_geom_bond_atom_site_label_2
_geom_bond_distance
_geom_bond_site_symmetry_2
_geom_bond_publ_flag
O5 C55 1.226(2) . ?
O17 C88 1.216(2) . ?
O35 C55 1.284(2) . ?
O67 H67 0.8400 . ?
O67 C88 1.3011(19) . ?
O69 H69 0.8400 . ?
O69 C32 1.3165(19) . ?
O73 C86 1.281(2) . ?
O75 C32 1.216(2) . ?
O79 C86 1.243(2) . ?
N3 N7 1.3449(18) . ?
N3 C40 1.3562(19) . ?
N3 C80 1.4652(19) . ?
N7 N31 1.3117(19) . ?
N13 N29 1.344(2) . ?
N13 C16 1.3561(19) . ?
N13 C76 1.471(2) . ?
N14 C22 1.375(2) . ?
N14 C49 1.472(2) . ?
N14 C56 1.330(2) . ?
N23 C34 1.475(2) . ?
N23 C36 1.375(2) . ?
N23 C72 1.331(2) . ?
N26 C44 1.381(2) . ?
N26 C56 1.328(2) . ?
N26 C57 1.4778(19) . ?
N29 N30 1.3115(19) . ?
N30 C24 1.361(2) . ?
N31 C90 1.357(2) . ?
N46 C61 1.478(2) . ?
N46 C70 1.377(2) . ?
N46 C72 1.333(2) . ?
C16 C24 1.385(2) . ?
C16 C55 1.507(2) . ?
C22 H22 0.9500 . ?
C22 C44 1.357(3) . ?
C24 C32 1.490(2) . ?
C34 H34A 0.9900 . ?
C34 H34B 0.9900 . ?
C34 C63 1.523(2) . ?
C36 H36 0.9500 . ?
C36 C70 1.355(2) . ?
C40 C88 1.501(2) . ?
C40 C90 1.391(2) . ?
C44 H44 0.9500 . ?
C45 H45A 0.9900 . ?
C45 H45B 0.9900 . ?
C45 C49 1.519(2) . ?
C45 C76 1.517(2) . ?
C49 H49A 0.9900 . ?
C49 H49B 0.9900 . ?
C56 H56 0.9500 . ?
C57 H57A 0.9900 . ?
C57 H57B 0.9900 . ?
C57 C82 1.515(2) . ?
C61 H61A 0.9900 . ?
C61 H61B 0.9900 . ?
C61 C82 1.523(2) . ?
C63 H63A 0.9900 . ?
C63 H63B 0.9900 . ?
C63 C80 1.522(2) . ?
C70 H70 0.9500 . ?
C72 H72 0.9500 . ?
C76 H76A 0.9900 . ?
C76 H76B 0.9900 . ?
C80 H80A 0.9900 . ?
C80 H80B 0.9900 . ?
C82 H82A 0.9900 . ?
C82 H82B 0.9900 . ?
C86 C90 1.492(2) . ?
O9 C59 1.215(2) . ?
O33 H33 0.8400 . ?
O33 C59 1.3152(19) . ?
O39 C68 1.237(2) . ?
O71 C74 1.283(2) . ?
O77 C74 1.226(2) . ?
O81 C68 1.281(2) . ?
O83 H83 0.8400 . ?
O83 C8 1.303(2) . ?
O85 C8 1.214(2) . ?
N2 N54 1.345(2) . ?
N2 N58 1.309(2) . ?
N4 N62 1.3134(19) . ?
N4 C52 1.358(2) . ?
N6 C10 1.477(2) . ?
N6 C12 1.378(2) . ?
N6 C51 1.331(2) . ?
N15 C42 1.377(2) . ?
N15 C66 1.333(2) . ?
N15 C84 1.472(2) . ?
N25 N62 1.3410(19) . ?
N25 C47 1.4650(19) . ?
N25 C48 1.3567(19) . ?
N27 C18 1.481(2) . ?
N27 C20 1.386(2) . ?
N27 C66 1.323(2) . ?
N50 C51 1.332(2) . ?
N50 C65 1.379(2) . ?
N50 C78 1.476(2) . ?
N54 C1 1.356(2) . ?
N54 C38 1.471(2) . ?
N58 C64 1.361(2) . ?
C1 C64 1.385(2) . ?
C1 C74 1.508(2) . ?
C8 C48 1.500(2) . ?
C10 H10A 0.9900 . ?
C10 H10B 0.9900 . ?
C10 C53 1.526(2) . ?
C12 H12 0.9500 . ?
C12 C65 1.355(2) . ?
C18 H18A 0.9900 . ?
C18 H18B 0.9900 . ?
C18 C53 1.517(2) . ?
C20 H20 0.9500 . ?
C20 C42 1.356(3) . ?
C28 H28A 0.9900 . ?
C28 H28B 0.9900 . ?
C28 C38 1.522(2) . ?
C28 C84 1.519(2) . ?
C38 H38A 0.9900 . ?
C38 H38B 0.9900 . ?
C42 H42 0.9500 . ?
C47 H47A 0.9900 . ?
C47 H47B 0.9900 . ?
C47 C60 1.523(2) . ?
C48 C52 1.382(2) . ?
C51 H51 0.9500 . ?
C52 C68 1.492(2) . ?
C53 H53A 0.9900 . ?
C53 H53B 0.9900 . ?
C59 C64 1.491(2) . ?
C60 H60A 0.9900 . ?
C60 H60B 0.9900 . ?
C60 C78 1.521(2) . ?
C65 H65 0.9500 . ?
C66 H66 0.9500 . ?
C78 H78A 0.9900 . ?
C78 H78B 0.9900 . ?
C84 H84A 0.9900 . ?
C84 H84B 0.9900 . ?
O11 H11A 0.8700 . ?
O11 H11B 0.8698 . ?
O19 H19A 0.90(3) . ?
O19 H19B 0.85(3) . ?
O21 H21A 0.87(3) . ?
O21 H21B 0.86(3) . ?
O37 H37A 0.91(3) . ?
O37 H37B 0.88(3) . ?
O41 H41A 0.93(3) . ?
O41 H41B 0.85(3) . ?
O43 H43A 0.8698 . ?
O43 H43B 0.8210 . ?
O87 H87A 0.8702 . ?
O87 H87B 0.7633 . ?
O89 H89A 0.8704 . ?
O89 H89B 0.8695 . ?

loop_
_exptl_oxdiff_crystal_face_indexfrac_h
_exptl_oxdiff_crystal_face_indexfrac_k
_exptl_oxdiff_crystal_face_indexfrac_l
_exptl_oxdiff_crystal_face_x
_exptl_oxdiff_crystal_face_y
_exptl_oxdiff_crystal_face_z
-0.9995 -0.0017 0.0007 -0.1029 -0.0065 -0.0447
0.9995 0.0017 -0.0007 0.1029 0.0065 0.0447
0.0022 -1.0025 0.9995 -0.0159 0.1866 0.0267
-0.0022 1.0025 -0.9995 0.0159 -0.1866 -0.0267
0.0002 -1.0001 -0.9988 -0.0266 -0.0153 0.1174
0.9992 2.0020 1.9968 0.1560 0.0371 -0.1901
-0.9997 0.9984 0.9995 -0.0763 0.0089 -0.1622
1.9978 1.0048 -0.0018 0.2270 -0.0727 0.0174
-0.9981 -2.0032 -0.9977 -0.1507 0.0638 0.1447
